data_2218864
loop_
_publ_author_name
'Li, Shu-Xian'
'Li, Hua-Min'
'Lu, Zhong-Lin'
'Fun, Hoong-Kun'
'Chantrapromma, Suchada'

_publ_section_title <i>O</i>-(<i>tert</i>-Butyldimethylsilyl)tris(<i>O</i>-4-methylphenylsulfonyl)pentaerythritol
_journal_coeditor_code AT2586
_journal_issue 8
_journal_name_full 'Acta Crystallographica Section E'
_journal_page_first o1472
_journal_page_last o1473
_journal_paper_doi 10.1107/S160053680802117X
_journal_volume 64
_journal_year 2008
_chemical_formula_iupac 'C32 H44 O10 S3 Si'
_chemical_formula_moiety 'C32 H44 O10 S3 Si'
_chemical_formula_sum 'C32 H44 O10 S3 Si'
_chemical_formula_weight 712.94
_chemical_melting_point 371
_chemical_name_common
;
<i>O</i>-(<i>tert</i>-Butyldimethylsilyl)tris(<i>O</i>-4-
methylphenylsulfonyl)pentaerythritol
;
_chemical_name_systematic
;
(<i>tert</i>-butyldimethylsilyl)methanetriyl tris(4-methylbenzenesulfonate)
;
_space_group_IT_number 14
_symmetry_cell_setting monoclinic
_symmetry_space_group_name_Hall '-P 2ybc'
_symmetry_space_group_name_H-M 'P 1 21/c 1'
_atom_sites_solution_hydrogens geom
_atom_sites_solution_primary direct
_atom_sites_solution_secondary difmap
_audit_creation_method SHELXL-97
_cell_angle_alpha 90.00
_cell_angle_beta 100.4250(10)
_cell_angle_gamma 90.00
_cell_formula_units_Z 4
_cell_length_a 19.0551(3)
_cell_length_b 16.4726(3)
_cell_length_c 11.6751(2)
_cell_measurement_reflns_used 10507
_cell_measurement_temperature 100.00(10)
_cell_measurement_theta_max 30.00
_cell_measurement_theta_min 1.09
_cell_volume 3604.17(11)
_computing_cell_refinement 'APEX2 (Bruker, 2005)'
_computing_data_collection 'APEX2 (Bruker, 2005)'
_computing_data_reduction 'SAINT (Bruker, 2005)'
_computing_molecular_graphics 'SHELXTL (Sheldrick, 2008)'
_computing_publication_material
;
SHELXTL (Sheldrick, 2008) and PLATON (Spek, 2003)
;
_computing_structure_refinement 'SHELXTL (Sheldrick, 2008)'
_computing_structure_solution 'SHELXTL (Sheldrick, 2008)'
_diffrn_ambient_temperature 100.00(10)
_diffrn_detector_area_resol_mean 8.33
_diffrn_measured_fraction_theta_full 0.999
_diffrn_measured_fraction_theta_max 0.999
_diffrn_measurement_device_type
;
Bruker SMART APEX2 CCD area-detector
;
_diffrn_measurement_method \w
_diffrn_radiation_monochromator graphite
_diffrn_radiation_source 'fine-focus sealed tube'
_diffrn_radiation_type MoK\a
_diffrn_radiation_wavelength 0.71073
_diffrn_reflns_av_R_equivalents 0.0609
_diffrn_reflns_av_sigmaI/netI 0.0559
_diffrn_reflns_limit_h_max 26
_diffrn_reflns_limit_h_min -26
_diffrn_reflns_limit_k_max 23
_diffrn_reflns_limit_k_min -20
_diffrn_reflns_limit_l_max 16
_diffrn_reflns_limit_l_min -16
_diffrn_reflns_number 45850
_diffrn_reflns_theta_full 30.00
_diffrn_reflns_theta_max 30.00
_diffrn_reflns_theta_min 1.09
_diffrn_standards_number 0
_exptl_absorpt_coefficient_mu 0.291
_exptl_absorpt_correction_T_max 0.9408
_exptl_absorpt_correction_T_min 0.8651
_exptl_absorpt_correction_type multi-scan
_exptl_absorpt_process_details '(SADABS; Bruker, 2005)'
_exptl_crystal_colour Colourless
_exptl_crystal_density_diffrn 1.314
_exptl_crystal_density_method 'not measured'
_exptl_crystal_description Block
_exptl_crystal_F_000 1512
_exptl_crystal_size_max 0.51
_exptl_crystal_size_mid 0.22
_exptl_crystal_size_min 0.21
_refine_diff_density_max 0.574
_refine_diff_density_min -0.368
_refine_ls_extinction_method none
_refine_ls_goodness_of_fit_ref 1.079
_refine_ls_hydrogen_treatment constr
_refine_ls_matrix_type full
_refine_ls_number_parameters 423
_refine_ls_number_reflns 10507
_refine_ls_number_restraints 0
_refine_ls_restrained_S_all 1.079
_refine_ls_R_factor_all 0.0769
_refine_ls_R_factor_gt 0.0485
_refine_ls_shift/su_max 0.001
_refine_ls_shift/su_mean 0.000
_refine_ls_structure_factor_coef Fsqd
_refine_ls_weighting_details 'calc w=1/[\s^2^(Fo^2^)+(0.0542P)^2^+0.5781P] where P=(Fo^2^+2Fc^2^)/3'
_refine_ls_weighting_scheme calc
_refine_ls_wR_factor_gt 0.1146
_refine_ls_wR_factor_ref 0.1280
_reflns_number_gt 7229
_reflns_number_total 10507
_reflns_threshold_expression I>2\s(I)
_cod_data_source_file at2586.cif
_cod_data_source_block I
_cod_original_sg_symbol_H-M 'P 21/c'
_cod_database_code 2218864
_cod_database_fobs_code 2218864

loop_
_symmetry_equiv_pos_as_xyz
'x, y, z'
'-x, y+1/2, -z+1/2'
'-x, -y, -z'
'x, -y-1/2, z-1/2'

loop_
_atom_site_type_symbol
_atom_site_label
_atom_site_fract_x
_atom_site_fract_y
_atom_site_fract_z
_atom_site_U_iso_or_equiv
_atom_site_adp_type
_atom_site_calc_flag
_atom_site_refinement_flags
_atom_site_occupancy
S S1 0.43907(2) 0.59668(3) 0.80628(4) 0.02743(12) Uani d . 1
S S2 0.29545(3) 0.84432(3) 0.88867(4) 0.02536(11) Uani d . 1
S S3 0.04614(2) 0.70517(3) 0.62782(4) 0.02418(11) Uani d . 1
Si Si1 0.15861(3) 0.41864(3) 0.71109(5) 0.02434(12) Uani d . 1
O O1 0.35890(7) 0.60108(8) 0.82612(11) 0.0251(3) Uani d . 1
O O2 0.45358(7) 0.66628(9) 0.74133(12) 0.0322(3) Uani d . 1
O O3 0.47849(7) 0.58293(10) 0.92048(12) 0.0360(4) Uani d . 1
O O4 0.25506(7) 0.77595(7) 0.80747(11) 0.0255(3) Uani d . 1
O O5 0.24793(8) 0.87813(9) 0.95759(12) 0.0346(3) Uani d . 1
O O6 0.36172(8) 0.81218(9) 0.94769(13) 0.0364(4) Uani d . 1
O O7 0.11116(6) 0.66522(8) 0.71203(11) 0.0231(3) Uani d . 1
O O8 -0.01360(7) 0.68777(9) 0.68183(13) 0.0350(3) Uani d . 1
O O9 0.04655(7) 0.67929(8) 0.51126(12) 0.0306(3) Uani d . 1
O O10 0.22073(7) 0.48853(7) 0.75227(11) 0.0237(3) Uani d . 1
C C1 0.23508(9) 0.63386(10) 0.77255(15) 0.0201(3) Uani d . 1
C C2 0.30457(9) 0.62322(11) 0.72675(15) 0.0218(4) Uani d . 1
H H2A 0.2995 0.5809 0.6681 0.026 Uiso calc R 1
H H2B 0.3174 0.6734 0.6922 0.026 Uiso calc R 1
C C3 0.44109(10) 0.50976(12) 0.72072(17) 0.0271(4) Uani d . 1
C C4 0.42767(10) 0.51678(13) 0.60011(17) 0.0292(4) Uani d . 1
H H4A 0.4179 0.5672 0.5650 0.035 Uiso calc R 1
C C5 0.42907(11) 0.44783(13) 0.53309(19) 0.0323(5) Uani d . 1
H H5A 0.4194 0.4523 0.4524 0.039 Uiso calc R 1
C C6 0.44467(10) 0.37191(13) 0.5836(2) 0.0342(5) Uani d . 1
C C7 0.45830(11) 0.36682(14) 0.7042(2) 0.0385(5) Uani d . 1
H H7A 0.4691 0.3166 0.7393 0.046 Uiso calc R 1
C C8 0.45632(11) 0.43424(13) 0.77347(19) 0.0345(5) Uani d . 1
H H8A 0.4650 0.4295 0.8542 0.041 Uiso calc R 1
C C9 0.44730(13) 0.29802(14) 0.5085(2) 0.0472(6) Uani d . 1
H H9A 0.4627 0.2520 0.5571 0.071 Uiso calc R 1
H H9B 0.4802 0.3073 0.4566 0.071 Uiso calc R 1
H H9C 0.4007 0.2877 0.4640 0.071 Uiso calc R 1
C C10 0.24235(10) 0.69985(10) 0.86520(16) 0.0226(4) Uani d . 1
H H10A 0.1991 0.7036 0.8977 0.027 Uiso calc R 1
H H10B 0.2819 0.6879 0.9277 0.027 Uiso calc R 1
C C11 0.30845(10) 0.91365(11) 0.78179(16) 0.0241(4) Uani d . 1
C C12 0.35159(11) 0.89374(13) 0.70172(17) 0.0297(4) Uani d . 1
H H12A 0.3732 0.8430 0.7038 0.036 Uiso calc R 1
C C13 0.36207(11) 0.95052(13) 0.61867(18) 0.0312(4) Uani d . 1
H H13A 0.3904 0.9373 0.5644 0.037 Uiso calc R 1
C C14 0.33077(10) 1.02698(12) 0.61554(17) 0.0296(4) Uani d . 1
C C15 0.28933(12) 1.04578(13) 0.6978(2) 0.0366(5) Uani d . 1
H H15A 0.2690 1.0971 0.6975 0.044 Uiso calc R 1
C C16 0.27748(12) 0.98965(12) 0.78057(19) 0.0335(5) Uani d . 1
H H16A 0.2490 1.0029 0.8347 0.040 Uiso calc R 1
C C17 0.34224(12) 1.08795(14) 0.5246(2) 0.0377(5) Uani d . 1
H H17A 0.3133 1.1350 0.5301 0.057 Uiso calc R 1
H H17B 0.3291 1.0643 0.4487 0.057 Uiso calc R 1
H H17C 0.3916 1.1035 0.5372 0.057 Uiso calc R 1
C C18 0.17788(9) 0.65611(11) 0.66832(15) 0.0205(4) Uani d . 1
H H18A 0.1901 0.7065 0.6336 0.025 Uiso calc R 1
H H18B 0.1734 0.6137 0.6098 0.025 Uiso calc R 1
C C19 0.06525(10) 0.80900(11) 0.63863(17) 0.0249(4) Uani d . 1
C C20 0.06732(12) 0.85348(12) 0.53912(18) 0.0352(5) Uani d . 1
H H20A 0.0617 0.8282 0.4668 0.042 Uiso calc R 1
C C21 0.07791(14) 0.93662(13) 0.5490(2) 0.0439(6) Uani d . 1
H H21A 0.0790 0.9672 0.4823 0.053 Uiso calc R 1
C C22 0.08685(12) 0.97525(13) 0.6565(2) 0.0373(5) Uani d . 1
C C23 0.08474(12) 0.92879(13) 0.75492(19) 0.0352(5) Uani d . 1
H H23A 0.0910 0.9537 0.8275 0.042 Uiso calc R 1
C C24 0.07355(11) 0.84620(12) 0.74651(18) 0.0308(4) Uani d . 1
H H24A 0.0716 0.8157 0.8129 0.037 Uiso calc R 1
C C25 0.09677(14) 1.06606(13) 0.6661(2) 0.0502(7) Uani d . 1
H H25A 0.1296 1.0788 0.7363 0.075 Uiso calc R 1
H H25B 0.0517 1.0915 0.6680 0.075 Uiso calc R 1
H H25C 0.1154 1.0857 0.6002 0.075 Uiso calc R 1
C C26 0.21518(10) 0.55424(10) 0.82791(15) 0.0216(4) Uani d . 1
H H26A 0.2469 0.5456 0.9017 0.026 Uiso calc R 1
H H26B 0.1668 0.5578 0.8426 0.026 Uiso calc R 1
C C27 0.20588(11) 0.33913(12) 0.63907(19) 0.0321(5) Uani d . 1
C C28 0.12636(13) 0.37836(14) 0.8409(2) 0.0406(5) Uani d . 1
H H28D 0.0947 0.4171 0.8663 0.061 Uiso calc R 1
H H28E 0.1663 0.3689 0.9024 0.061 Uiso calc R 1
H H28F 0.1013 0.3283 0.8211 0.061 Uiso calc R 1
C C29 0.08257(12) 0.46319(13) 0.6089(2) 0.0418(6) Uani d . 1
H H29D 0.0614 0.5058 0.6474 0.063 Uiso calc R 1
H H29E 0.0476 0.4219 0.5839 0.063 Uiso calc R 1
H H29F 0.0993 0.4850 0.5425 0.063 Uiso calc R 1
C C30 0.23327(17) 0.37496(18) 0.5347(2) 0.0607(8) Uani d . 1
H H28A 0.2574 0.3336 0.4988 0.091 Uiso calc R 1
H H28B 0.2658 0.4185 0.5605 0.091 Uiso calc R 1
H H28C 0.1938 0.3954 0.4793 0.091 Uiso calc R 1
C C31 0.26994(13) 0.30612(15) 0.7265(3) 0.0537(7) Uani d . 1
H H29A 0.2944 0.2659 0.6890 0.081 Uiso calc R 1
H H29B 0.2533 0.2821 0.7915 0.081 Uiso calc R 1
H H29C 0.3020 0.3498 0.7534 0.081 Uiso calc R 1
C C32 0.15490(13) 0.26888(14) 0.5985(2) 0.0460(6) Uani d . 1
H H30A 0.1803 0.2264 0.5671 0.069 Uiso calc R 1
H H30B 0.1166 0.2878 0.5395 0.069 Uiso calc R 1
H H30C 0.1358 0.2483 0.6634 0.069 Uiso calc R 1

loop_
_atom_site_aniso_label
_atom_site_aniso_U_11
_atom_site_aniso_U_22
_atom_site_aniso_U_33
_atom_site_aniso_U_12
_atom_site_aniso_U_13
_atom_site_aniso_U_23
S1 0.0203(2) 0.0361(3) 0.0249(2) -0.00249(19) 0.00168(19) 0.0038(2)
S2 0.0322(3) 0.0219(2) 0.0211(2) -0.00499(18) 0.00224(19) -0.00392(18)
S3 0.0212(2) 0.0247(2) 0.0258(2) 0.00012(17) 0.00182(18) 0.00147(18)
Si1 0.0269(3) 0.0195(2) 0.0257(3) -0.0037(2) 0.0020(2) 0.0008(2)
O1 0.0210(6) 0.0326(7) 0.0207(6) 0.0006(5) 0.0015(5) 0.0045(6)
O2 0.0303(7) 0.0351(8) 0.0309(7) -0.0093(6) 0.0048(6) 0.0038(6)
O3 0.0250(7) 0.0525(10) 0.0276(7) 0.0001(6) -0.0030(6) 0.0058(7)
O4 0.0355(7) 0.0178(6) 0.0209(6) -0.0054(5) -0.0007(6) -0.0012(5)
O5 0.0491(9) 0.0306(8) 0.0275(7) -0.0038(7) 0.0163(7) -0.0046(6)
O6 0.0366(8) 0.0333(8) 0.0342(8) -0.0071(6) -0.0071(7) 0.0011(7)
O7 0.0206(6) 0.0270(7) 0.0217(6) 0.0029(5) 0.0040(5) 0.0027(5)
O8 0.0236(7) 0.0365(8) 0.0461(9) -0.0015(6) 0.0097(6) 0.0051(7)
O9 0.0334(8) 0.0298(7) 0.0254(7) 0.0004(6) -0.0032(6) -0.0028(6)
O10 0.0253(7) 0.0189(6) 0.0267(7) -0.0022(5) 0.0041(5) -0.0032(5)
C1 0.0223(9) 0.0195(8) 0.0180(8) -0.0011(7) 0.0019(7) -0.0001(7)
C2 0.0208(9) 0.0237(9) 0.0197(9) -0.0002(7) 0.0003(7) 0.0028(7)
C3 0.0203(9) 0.0332(10) 0.0280(10) 0.0024(8) 0.0052(8) 0.0054(8)
C4 0.0251(10) 0.0319(10) 0.0311(10) 0.0017(8) 0.0064(8) 0.0065(9)
C5 0.0285(10) 0.0345(11) 0.0348(11) 0.0018(8) 0.0079(9) 0.0015(9)
C6 0.0219(10) 0.0341(11) 0.0476(13) 0.0011(8) 0.0087(9) 0.0018(10)
C7 0.0315(11) 0.0320(11) 0.0523(14) 0.0056(9) 0.0080(10) 0.0128(10)
C8 0.0285(11) 0.0398(12) 0.0342(11) 0.0030(9) 0.0034(9) 0.0123(9)
C9 0.0420(13) 0.0352(12) 0.0650(17) 0.0000(10) 0.0111(12) -0.0033(12)
C10 0.0274(9) 0.0193(8) 0.0203(9) -0.0030(7) 0.0023(7) 0.0020(7)
C11 0.0259(9) 0.0223(9) 0.0237(9) -0.0044(7) 0.0033(8) -0.0037(7)
C12 0.0295(10) 0.0291(10) 0.0305(10) 0.0031(8) 0.0057(8) -0.0007(8)
C13 0.0293(10) 0.0376(11) 0.0281(10) 0.0026(9) 0.0089(8) 0.0018(9)
C14 0.0257(10) 0.0321(10) 0.0295(10) -0.0073(8) 0.0007(8) 0.0009(9)
C15 0.0427(12) 0.0224(10) 0.0469(13) 0.0005(9) 0.0139(10) 0.0020(9)
C16 0.0431(12) 0.0240(10) 0.0377(12) -0.0004(9) 0.0193(10) -0.0032(9)
C17 0.0345(12) 0.0372(12) 0.0402(12) -0.0077(9) 0.0039(10) 0.0097(10)
C18 0.0211(9) 0.0200(8) 0.0205(8) 0.0004(7) 0.0040(7) 0.0002(7)
C19 0.0245(9) 0.0240(9) 0.0268(10) 0.0042(7) 0.0066(8) 0.0004(8)
C20 0.0541(14) 0.0270(10) 0.0282(11) 0.0088(9) 0.0177(10) 0.0017(8)
C21 0.0711(17) 0.0256(11) 0.0428(13) 0.0050(11) 0.0312(13) 0.0046(10)
C22 0.0398(12) 0.0273(11) 0.0489(13) 0.0036(9) 0.0187(11) -0.0034(10)
C23 0.0397(12) 0.0329(11) 0.0330(11) 0.0020(9) 0.0066(10) -0.0075(9)
C24 0.0367(11) 0.0299(10) 0.0256(10) 0.0012(8) 0.0052(9) -0.0002(8)
C25 0.0618(16) 0.0251(11) 0.0679(18) 0.0025(11) 0.0229(14) -0.0057(11)
C26 0.0264(9) 0.0196(8) 0.0185(8) -0.0022(7) 0.0029(7) 0.0001(7)
C27 0.0335(11) 0.0269(10) 0.0354(11) -0.0041(8) 0.0046(9) -0.0093(9)
C28 0.0474(14) 0.0353(12) 0.0417(13) -0.0123(10) 0.0146(11) 0.0011(10)
C29 0.0366(12) 0.0289(11) 0.0534(14) -0.0051(9) -0.0094(11) 0.0037(10)
C30 0.081(2) 0.0573(17) 0.0529(16) -0.0102(15) 0.0374(15) -0.0153(14)
C31 0.0426(14) 0.0424(14) 0.0708(18) 0.0112(11) -0.0043(13) -0.0224(13)
C32 0.0474(14) 0.0300(12) 0.0576(15) -0.0050(10) 0.0016(12) -0.0173(11)

loop_
_atom_type_symbol
_atom_type_description
_atom_type_scat_dispersion_real
_atom_type_scat_dispersion_imag
_atom_type_scat_source
C C 0.0033 0.0016 'International Tables Vol C Tables 4.2.6.8 and 6.1.1.4'
H H 0.0000 0.0000 'International Tables Vol C Tables 4.2.6.8 and 6.1.1.4'
O O 0.0106 0.0060 'International Tables Vol C Tables 4.2.6.8 and 6.1.1.4'
Si Si 0.0817 0.0704 'International Tables Vol C Tables 4.2.6.8 and 6.1.1.4'
S S 0.1246 0.1234 'International Tables Vol C Tables 4.2.6.8 and 6.1.1.4'

loop_
_geom_angle_atom_site_label_1
_geom_angle_atom_site_label_2
_geom_angle_atom_site_label_3
_geom_angle
O3 S1 O2 120.27(9)
O3 S1 O1 103.23(8)
O2 S1 O1 108.94(8)
O3 S1 C3 109.98(9)
O2 S1 C3 109.09(9)
O1 S1 C3 104.00(8)
O6 S2 O5 117.94(9)
O6 S2 O4 108.54(8)
O5 S2 O4 109.04(8)
O6 S2 C11 111.17(9)
O5 S2 C11 109.55(9)
O4 S2 C11 98.89(8)
O8 S3 O9 120.25(9)
O8 S3 O7 103.88(8)
O9 S3 O7 109.27(8)
O8 S3 C19 109.69(9)
O9 S3 C19 108.91(9)
O7 S3 C19 103.48(8)
O10 Si1 C29 110.21(9)
O10 Si1 C28 109.60(9)
C29 Si1 C28 109.34(12)
O10 Si1 C27 103.86(8)
C29 Si1 C27 111.79(11)
C28 Si1 C27 111.93(10)
C2 O1 S1 117.37(11)
C10 O4 S2 115.94(11)
C18 O7 S3 117.36(11)
C26 O10 Si1 125.64(11)
C10 C1 C18 110.83(14)
C10 C1 C2 110.97(15)
C18 C1 C2 106.77(14)
C10 C1 C26 107.92(14)
C18 C1 C26 110.20(14)
C2 C1 C26 110.16(14)
O1 C2 C1 106.68(13)
O1 C2 H2A 110.4
C1 C2 H2A 110.4
O1 C2 H2B 110.4
C1 C2 H2B 110.4
H2A C2 H2B 108.6
C4 C3 C8 120.46(19)
C4 C3 S1 119.42(15)
C8 C3 S1 120.12(16)
C5 C4 C3 119.10(19)
C5 C4 H4A 120.5
C3 C4 H4A 120.5
C4 C5 C6 121.6(2)
C4 C5 H5A 119.2
C6 C5 H5A 119.2
C7 C6 C5 118.1(2)
C7 C6 C9 121.5(2)
C5 C6 C9 120.5(2)
C8 C7 C6 121.8(2)
C8 C7 H7A 119.1
C6 C7 H7A 119.1
C7 C8 C3 119.0(2)
C7 C8 H8A 120.5
C3 C8 H8A 120.5
C6 C9 H9A 109.5
C6 C9 H9B 109.5
H9A C9 H9B 109.5
C6 C9 H9C 109.5
H9A C9 H9C 109.5
H9B C9 H9C 109.5
O4 C10 C1 106.60(14)
O4 C10 H10A 110.4
C1 C10 H10A 110.4
O4 C10 H10B 110.4
C1 C10 H10B 110.4
H10A C10 H10B 108.6
C16 C11 C12 120.62(18)
C16 C11 S2 119.02(15)
C12 C11 S2 120.32(15)
C13 C12 C11 119.21(19)
C13 C12 H12A 120.4
C11 C12 H12A 120.4
C12 C13 C14 120.89(19)
C12 C13 H13A 119.6
C14 C13 H13A 119.6
C15 C14 C13 118.68(19)
C15 C14 C17 120.91(19)
C13 C14 C17 120.41(19)
C14 C15 C16 121.34(19)
C14 C15 H15A 119.3
C16 C15 H15A 119.3
C11 C16 C15 119.24(19)
C11 C16 H16A 120.4
C15 C16 H16A 120.4
C14 C17 H17A 109.5
C14 C17 H17B 109.5
H17A C17 H17B 109.5
C14 C17 H17C 109.5
H17A C17 H17C 109.5
H17B C17 H17C 109.5
O7 C18 C1 106.71(14)
O7 C18 H18A 110.4
C1 C18 H18A 110.4
O7 C18 H18B 110.4
C1 C18 H18B 110.4
H18A C18 H18B 108.6
C20 C19 C24 121.00(19)
C20 C19 S3 119.73(15)
C24 C19 S3 119.14(15)
C19 C20 C21 118.7(2)
C19 C20 H20A 120.6
C21 C20 H20A 120.6
C20 C21 C22 121.3(2)
C20 C21 H21A 119.4
C22 C21 H21A 119.4
C23 C22 C21 118.6(2)
C23 C22 C25 120.5(2)
C21 C22 C25 120.9(2)
C24 C23 C22 120.9(2)
C24 C23 H23A 119.6
C22 C23 H23A 119.6
C23 C24 C19 119.5(2)
C23 C24 H24A 120.2
C19 C24 H24A 120.2
C22 C25 H25A 109.5
C22 C25 H25B 109.5
H25A C25 H25B 109.5
C22 C25 H25C 109.5
H25A C25 H25C 109.5
H25B C25 H25C 109.5
O10 C26 C1 109.77(14)
O10 C26 H26A 109.7
C1 C26 H26A 109.7
O10 C26 H26B 109.7
C1 C26 H26B 109.7
H26A C26 H26B 108.2
C30 C27 C32 109.5(2)
C30 C27 C31 108.7(2)
C32 C27 C31 108.70(19)
C30 C27 Si1 110.44(16)
C32 C27 Si1 109.76(15)
C31 C27 Si1 109.69(15)
Si1 C28 H28D 109.5
Si1 C28 H28E 109.5
H28D C28 H28E 109.5
Si1 C28 H28F 109.5
H28D C28 H28F 109.5
H28E C28 H28F 109.5
Si1 C29 H29D 109.5
Si1 C29 H29E 109.5
H29D C29 H29E 109.5
Si1 C29 H29F 109.5
H29D C29 H29F 109.5
H29E C29 H29F 109.5
C27 C30 H28A 109.5
C27 C30 H28B 109.5
H28A C30 H28B 109.5
C27 C30 H28C 109.5
H28A C30 H28C 109.5
H28B C30 H28C 109.5
C27 C31 H29A 109.5
C27 C31 H29B 109.5
H29A C31 H29B 109.5
C27 C31 H29C 109.5
H29A C31 H29C 109.5
H29B C31 H29C 109.5
C27 C32 H30A 109.5
C27 C32 H30B 109.5
H30A C32 H30B 109.5
C27 C32 H30C 109.5
H30A C32 H30C 109.5
H30B C32 H30C 109.5

loop_
_geom_bond_atom_site_label_1
_geom_bond_atom_site_label_2
_geom_bond_distance
S1 O3 1.4250(14)
S1 O2 1.4289(14)
S1 O1 1.5875(13)
S1 C3 1.750(2)
S2 O6 1.4265(15)
S2 O5 1.4288(14)
S2 O4 1.5797(13)
S2 C11 1.7420(19)
S3 O8 1.4266(14)
S3 O9 1.4274(14)
S3 O7 1.5791(13)
S3 C19 1.7484(19)
Si1 O10 1.6588(13)
Si1 C29 1.854(2)
Si1 C28 1.858(2)
Si1 C27 1.873(2)
O1 C2 1.455(2)
O4 C10 1.464(2)
O7 C18 1.461(2)
O10 C26 1.413(2)
C1 C10 1.522(2)
C1 C18 1.524(2)
C1 C2 1.525(2)
C1 C26 1.540(2)
C2 H2A 0.9700
C2 H2B 0.9700
C3 C4 1.390(3)
C3 C8 1.395(3)
C4 C5 1.382(3)
C4 H4A 0.9300
C5 C6 1.392(3)
C5 H5A 0.9300
C6 C7 1.388(3)
C6 C9 1.506(3)
C7 C8 1.378(3)
C7 H7A 0.9300
C8 H8A 0.9300
C9 H9A 0.9600
C9 H9B 0.9600
C9 H9C 0.9600
C10 H10A 0.9700
C10 H10B 0.9700
C11 C16 1.383(3)
C11 C12 1.391(3)
C12 C13 1.387(3)
C12 H12A 0.9300
C13 C14 1.391(3)
C13 H13A 0.9300
C14 C15 1.385(3)
C14 C17 1.505(3)
C15 C16 1.385(3)
C15 H15A 0.9300
C16 H16A 0.9300
C17 H17A 0.9600
C17 H17B 0.9600
C17 H17C 0.9600
C18 H18A 0.9700
C18 H18B 0.9700
C19 C20 1.380(3)
C19 C24 1.384(3)
C20 C21 1.386(3)
C20 H20A 0.9300
C21 C22 1.390(3)
C21 H21A 0.9300
C22 C23 1.387(3)
C22 C25 1.509(3)
C23 C24 1.378(3)
C23 H23A 0.9300
C24 H24A 0.9300
C25 H25A 0.9600
C25 H25B 0.9600
C25 H25C 0.9600
C26 H26A 0.9700
C26 H26B 0.9700
C27 C30 1.528(3)
C27 C32 1.530(3)
C27 C31 1.542(3)
C28 H28D 0.9600
C28 H28E 0.9600
C28 H28F 0.9600
C29 H29D 0.9600
C29 H29E 0.9600
C29 H29F 0.9600
C30 H28A 0.9600
C30 H28B 0.9600
C30 H28C 0.9600
C31 H29A 0.9600
C31 H29B 0.9600
C31 H29C 0.9600
C32 H30A 0.9600
C32 H30B 0.9600
C32 H30C 0.9600

loop_
_geom_hbond_atom_site_label_D
_geom_hbond_atom_site_label_H
_geom_hbond_atom_site_label_A
_geom_hbond_site_symmetry_A
_geom_hbond_distance_DH
_geom_hbond_distance_HA
_geom_hbond_distance_DA
_geom_hbond_angle_DHA
_geom_hbond_publ_flag
C2 H2A O5 4_575 0.97 2.5666 3.133(2) 117 y
C2 H2B O2 1_555 0.97 2.5569 2.902(2) 101 y
C4 H4A O6 4_575 0.93 2.5375 3.446(3) 166 y
C10 H10B O1 1_555 0.97 2.4969 2.856(2) 102 y
C10 H10B O6 1_555 0.97 2.5358 2.955(2) 106 y
C16 H16A O5 1_555 0.93 2.5087 2.896(3) 105 y
C17 H17C O3 2_656 0.96 2.4585 3.361(3) 156 y
C18 H18A O4 1_555 0.97 2.4602 2.799(2) 100 y
C18 H18B O5 4_575 0.97 2.4711 3.056(2) 119 y
C20 H20A O9 1_555 0.93 2.5345 2.907(2) 104 y
C24 H24A O9 4_576 0.93 2.4491 3.251(2) 144 y
C25 H25B O8 2_556 0.96 2.5645 3.271(3) 131 y
C26 H26B O7 1_555 0.97 2.4483 2.851(2) 105 y
C29 H29E O9 3_566 0.96 2.5515 3.504(3) 172 y
C28 H28D Cg1 2_546 0.96 3.2537 3.888(3) 125 y

loop_
_geom_torsion_atom_site_label_1
_geom_torsion_atom_site_label_2
_geom_torsion_atom_site_label_3
_geom_torsion_atom_site_label_4
_geom_torsion
O3 S1 O1 C2 173.78(13)
O2 S1 O1 C2 44.86(14)
C3 S1 O1 C2 -71.37(14)
O6 S2 O4 C10 56.27(14)
O5 S2 O4 C10 -73.41(14)
C11 S2 O4 C10 172.24(13)
O8 S3 O7 C18 166.39(12)
O9 S3 O7 C18 36.88(14)
C19 S3 O7 C18 -79.02(13)
C29 Si1 O10 C26 71.63(16)
C28 Si1 O10 C26 -48.75(16)
C27 Si1 O10 C26 -168.49(14)
S1 O1 C2 C1 -172.71(11)
C10 C1 C2 O1 59.75(18)
C18 C1 C2 O1 -179.37(13)
C26 C1 C2 O1 -59.71(18)
O3 S1 C3 C4 -158.68(15)
O2 S1 C3 C4 -24.77(18)
O1 S1 C3 C4 91.34(16)
O3 S1 C3 C8 21.08(19)
O2 S1 C3 C8 154.99(15)
O1 S1 C3 C8 -88.89(17)
C8 C3 C4 C5 0.5(3)
S1 C3 C4 C5 -179.74(15)
C3 C4 C5 C6 -1.0(3)
C4 C5 C6 C7 0.6(3)
C4 C5 C6 C9 -178.76(19)
C5 C6 C7 C8 0.3(3)
C9 C6 C7 C8 179.7(2)
C6 C7 C8 C3 -0.8(3)
C4 C3 C8 C7 0.4(3)
S1 C3 C8 C7 -179.36(16)
S2 O4 C10 C1 -155.23(12)
C18 C1 C10 O4 -54.42(18)
C2 C1 C10 O4 64.04(18)
C26 C1 C10 O4 -175.17(14)
O6 S2 C11 C16 -128.23(17)
O5 S2 C11 C16 3.90(19)
O4 S2 C11 C16 117.85(17)
O6 S2 C11 C12 49.36(18)
O5 S2 C11 C12 -178.51(15)
O4 S2 C11 C12 -64.57(17)
C16 C11 C12 C13 -1.4(3)
S2 C11 C12 C13 -178.92(15)
C11 C12 C13 C14 0.8(3)
C12 C13 C14 C15 0.6(3)
C12 C13 C14 C17 -179.71(19)
C13 C14 C15 C16 -1.4(3)
C17 C14 C15 C16 178.9(2)
C12 C11 C16 C15 0.6(3)
S2 C11 C16 C15 178.17(16)
C14 C15 C16 C11 0.8(3)
S3 O7 C18 C1 168.07(11)
C10 C1 C18 O7 -59.77(18)
C2 C1 C18 O7 179.26(13)
C26 C1 C18 O7 59.62(17)
O8 S3 C19 C20 -124.09(17)
O9 S3 C19 C20 9.39(19)
O7 S3 C19 C20 125.55(17)
O8 S3 C19 C24 51.81(18)
O9 S3 C19 C24 -174.70(15)
O7 S3 C19 C24 -58.54(17)
C24 C19 C20 C21 0.0(3)
S3 C19 C20 C21 175.80(18)
C19 C20 C21 C22 0.4(4)
C20 C21 C22 C23 -0.2(4)
C20 C21 C22 C25 -178.7(2)
C21 C22 C23 C24 -0.4(3)
C25 C22 C23 C24 178.0(2)
C22 C23 C24 C19 0.9(3)
C20 C19 C24 C23 -0.6(3)
S3 C19 C24 C23 -176.47(16)
Si1 O10 C26 C1 -129.79(13)
C10 C1 C26 O10 -169.26(14)
C18 C1 C26 O10 69.59(18)
C2 C1 C26 O10 -47.96(19)
O10 Si1 C27 C30 -60.39(18)
C29 Si1 C27 C30 58.41(19)
C28 Si1 C27 C30 -178.54(17)
O10 Si1 C27 C32 178.73(15)
C29 Si1 C27 C32 -62.47(19)
C28 Si1 C27 C32 60.58(19)
O10 Si1 C27 C31 59.37(17)
C29 Si1 C27 C31 178.17(16)
C28 Si1 C27 C31 -58.78(19)

loop_
_cod_related_entry_id
_cod_related_entry_database
_cod_related_entry_code
1 ChemSpider 24740395
